data_1514852
loop_
_publ_author_name
'Allain, Cl\'emence'
'Beer, Paul D.'
'Faulkner, Stephen'
'Jones, Michael W.'
'Kenwright, Alan M.'
'Kilah, Nathan L.'
'Knighton, Richard C.'
'S\/orensen, Thomas Just'
'Tropiano, Manuel'

_publ_section_title
;
 Lanthanide appended rotaxanes respond to changing chloride concentration
;
_journal_issue 1
_journal_name_full 'Chemical Science'
_journal_page_first 489
_journal_paper_doi 10.1039/c2sc21614k
_journal_volume 4
_journal_year 2013
_chemical_formula_moiety 'C70 H102 Lu4 N16 Na4 O31, 12(H2 O)'
_chemical_formula_sum 'C70 H126 Lu4 N16 Na4 O43'
_chemical_formula_weight 2671.69
_chemical_melting_point ?
_space_group_IT_number 13
_symmetry_cell_setting monoclinic
_symmetry_space_group_name_Hall '-P 2yc'
_symmetry_space_group_name_H-M 'P 1 2/c 1'
_atom_sites_solution_hydrogens difmap
_atom_sites_solution_primary other
_audit_creation_date 2012-08-29
_audit_creation_method CRYSTALS_ver_14.43
_cell_angle_alpha 90
_cell_angle_beta 108.6904(8)
_cell_angle_gamma 90
_cell_formula_units_Z 2
_cell_length_a 18.0616(2)
_cell_length_b 14.9690(2)
_cell_length_c 18.2262(3)
_cell_measurement_reflns_used 10960
_cell_measurement_temperature 150
_cell_measurement_theta_max 27
_cell_measurement_theta_min 5
_cell_volume 4667.84(11)
_computing_cell_refinement 'DENZO/SCALEPACK (Otwinowski & Minor, 1997)'
_computing_data_collection 'COLLECT (Nonius, 2001).'
_computing_data_reduction 'DENZO/SCALEPACK (Otwinowski & Minor, 1997)'
_computing_molecular_graphics 'CAMERON (Watkin et al., 1996)'
_computing_publication_material 'CRYSTALS (Betteridge et al., 2003)'
_computing_structure_refinement 'CRYSTALS (Betteridge et al., 2003)'
_computing_structure_solution 'Superflip (Palatinus & Chapuis, 2007)'
_diffrn_ambient_pressure 105
_diffrn_ambient_temperature 150
_diffrn_measured_fraction_theta_full 0.992
_diffrn_measured_fraction_theta_max 0.991
_diffrn_measurement_device Area
_diffrn_measurement_device_type 'Nonius KappaCCD'
_diffrn_measurement_method \w
_diffrn_radiation_monochromator graphite
_diffrn_radiation_type 'Mo K\a'
_diffrn_radiation_wavelength 0.71073
_diffrn_reflns_av_R_equivalents 0.040
_diffrn_reflns_limit_h_max 22
_diffrn_reflns_limit_h_min -23
_diffrn_reflns_limit_k_max 19
_diffrn_reflns_limit_k_min 0
_diffrn_reflns_limit_l_max 23
_diffrn_reflns_limit_l_min 0
_diffrn_reflns_number 84881
_diffrn_reflns_theta_full 26.949
_diffrn_reflns_theta_max 27.499
_diffrn_reflns_theta_min 5.111
_diffrn_standards_number 0
_exptl_absorpt_coefficient_mu 4.313
_exptl_absorpt_correction_T_max 0.77
_exptl_absorpt_correction_T_min 0.57
_exptl_absorpt_correction_type multi-scan
_exptl_absorpt_process_details 'DENZO/SCALEPACK (Otwinowski & Minor, 1997)'
_exptl_crystal_colour colourless
_exptl_crystal_density_diffrn 1.901
_exptl_crystal_density_method 'not measured'
_exptl_crystal_description prism
_exptl_crystal_F_000 2660
_exptl_crystal_size_max 0.120
_exptl_crystal_size_mid 0.100
_exptl_crystal_size_min 0.060
_refine_diff_density_max 4.63
_refine_diff_density_min -3.05
_refine_ls_extinction_method None
_refine_ls_goodness_of_fit_ref 0.9954
_refine_ls_hydrogen_treatment constr
_refine_ls_matrix_type full
_refine_ls_number_parameters 640
_refine_ls_number_reflns 10631
_refine_ls_number_restraints 77
_refine_ls_R_factor_all 0.0723
_refine_ls_R_factor_gt 0.0641
_refine_ls_shift/su_max 0.0067457
_refine_ls_shift/su_mean 0.0000459
_refine_ls_structure_factor_coef Fsqd
_refine_ls_weighting_details
;
Method= Modified Sheldrick
w=1/[\s^2^(F^2^) + ( 0.09P)^2^ +*****P]
,where P=(max(Fo^2^,0) + 2Fc^2^)/3
;
_refine_ls_weighting_scheme calc
_refine_ls_wR_factor_all 0.1746
_refine_ls_wR_factor_gt 0.1680
_refine_ls_wR_factor_ref 0.1745
_reflns_limit_h_max 22
_reflns_limit_h_min -23
_reflns_limit_k_max 19
_reflns_limit_k_min 0
_reflns_limit_l_max 23
_reflns_limit_l_min 0
_reflns_number_gt 9306
_reflns_number_total 10639
_reflns_threshold_expression I>2.0\s(I)
_oxford_diffrn_Wilson_B_factor 1.19
_oxford_diffrn_Wilson_scale 70.16
_oxford_refine_ls_r_factor_ref 0.0723
_oxford_refine_ls_scale 0.12582(7)
_oxford_reflns_number_all 10634
_oxford_reflns_threshold_expression_ref I>-3.0\s(I)
_oxford_structure_analysis_title '043mwj11 At 16:48 on 3/ 8'
_cod_data_source_file c2sc21614k.txt
_cod_data_source_block Lu.5
_cod_depositor_comments
;
The following automatic conversions were performed:

'_chemical_melting_point' value 'not measured' was changed to '?' -
the value is undefined or not given.

'_atom_sites_solution_primary'
value 'Other' changed to 'other' according to
/usr/data/users/saulius/automatic-downloads/retrospective/RSC/lib/dictionaries/cif_core.dic
dictionary named 'cif_core.dic' version 2.4.2 from 2011-04-26.

Automatic conversion script
Id: cif_fix_values 2281 2013-09-26 08:29:07Z andrius 
;
_cod_original_sg_symbol_Hall '-P 2yc '
_cod_original_sg_symbol_H-M 'P 2/c '
_cod_database_code 1514852

loop_
_symmetry_equiv_pos_as_xyz
x,y,z
-x,-y,-z
x,-y,z+1/2
-x,y,-z+1/2

loop_
_atom_site_label
_atom_site_type_symbol
_atom_site_fract_x
_atom_site_fract_y
_atom_site_fract_z
_atom_site_U_iso_or_equiv
_atom_site_occupancy
_atom_site_adp_type
_atom_site_refinement_flags_posn
_atom_site_refinement_flags_adp
_atom_site_disorder_group
Lu1 Lu 0.71271(2) 0.38085(2) 0.71768(2) 0.0136 1.0000 Uani . . .
O2 O 0.7242(4) 0.2434(5) 0.6608(4) 0.0194 1.0000 Uani . . .
C4 C 0.7889(6) 0.2184(7) 0.6550(6) 0.0218 1.0000 Uani . . .
O5 O 0.8050(5) 0.1398(5) 0.6394(5) 0.0316 1.0000 Uani . . .
C6 C 0.8553(6) 0.2865(7) 0.6721(7) 0.0221 1.0000 Uani . . .
N7 N 0.8293(5) 0.3799(6) 0.6725(5) 0.0177 1.0000 Uani . . .
C8 C 0.8963(6) 0.4304(7) 0.7261(6) 0.0216 1.0000 Uani . . .
C9 C 0.8709(7) 0.5216(7) 0.7475(6) 0.0210 1.0000 Uani . . .
N10 N 0.8093(5) 0.5118(6) 0.7859(5) 0.0202 1.0000 Uani . . .
C11 C 0.7667(7) 0.5966(8) 0.7790(6) 0.0237 1.0000 Uani . . .
C12 C 0.7066(8) 0.6052(7) 0.6985(7) 0.0286 1.0000 Uani . . .
N13 N 0.6484(5) 0.5346(6) 0.6816(5) 0.0161 1.0000 Uani . . .
C14 C 0.5950(6) 0.5468(7) 0.7272(6) 0.0192 1.0000 Uani . . .
C15 C 0.6268(6) 0.5048(7) 0.8072(6) 0.0185 1.0000 Uani . . .
O16 O 0.6047(5) 0.5353(5) 0.8604(4) 0.0264 1.0000 Uani . . .
C17 C 0.6017(6) 0.5410(7) 0.5971(6) 0.0191 1.0000 Uani . . .
C18 C 0.6460(7) 0.5011(7) 0.5476(6) 0.0189 1.0000 Uani . . .
N19 N 0.6688(5) 0.4075(6) 0.5692(5) 0.0176 1.0000 Uani . U .
C20 C 0.5995(6) 0.3495(7) 0.5363(6) 0.0180 1.0000 Uani D . .
C21 C 0.5491(6) 0.3451(7) 0.5892(6) 0.0200 1.0000 Uani . . .
O22 O 0.5878(4) 0.3402(5) 0.6618(4) 0.0203 1.0000 Uani . . .
O23 O 0.4773(4) 0.3435(5) 0.5622(4) 0.0200 1.0000 Uani . . .
C24 C 0.7308(6) 0.3810(6) 0.5351(6) 0.0169 1.0000 Uani D U .
C25 C 0.8102(6) 0.4193(7) 0.5932(6) 0.0186 1.0000 Uani . U .
C26 C 0.8464(7) 0.4893(9) 0.8699(6) 0.0286 1.0000 Uani . . .
C27 C 0.8919(7) 0.5650(9) 0.9192(7) 0.0292 1.0000 Uani . . .
O28 O 0.6935(4) 0.2521(6) 0.8068(5) 0.0282 1.0000 Uani . . .
Lu29 Lu 0.71279(2) 0.11182(2) 0.91542(2) 0.0145 1.0000 Uani . . .
O30 O 0.6673(4) 0.0598(4) 0.7921(4) 0.0174 1.0000 Uani . U .
C31 C 0.6242(6) -0.0093(7) 0.7714(6) 0.0188 1.0000 Uani . U .
O32 O 0.6002(5) -0.0382(5) 0.7039(4) 0.0258 1.0000 Uani . . .
N34 N 0.6506(5) -0.0419(5) 0.9127(5) 0.0159 1.0000 Uani . U .
C35 C 0.6055(6) -0.0485(7) 0.9670(6) 0.0191 1.0000 Uani . . .
C36 C 0.6511(7) -0.0086(7) 1.0451(6) 0.0215 1.0000 Uani D . .
N37 N 0.6710(5) 0.0868(6) 1.0367(5) 0.0203 1.0000 Uani . U .
C38 C 0.7340(6) 0.1139(7) 1.1077(6) 0.0215 1.0000 Uani . U .
C39 C 0.8136(6) 0.0810(8) 1.1016(6) 0.0215 1.0000 Uani . U .
N40 N 0.8311(5) 0.1186(5) 1.0335(5) 0.0157 1.0000 Uani . . .
C41 C 0.8969(6) 0.0691(8) 1.0201(6) 0.0232 1.0000 Uani . . .
C42 C 0.8730(6) -0.0222(7) 0.9845(6) 0.0219 1.0000 Uani . . .
N43 N 0.8112(5) -0.0158(6) 0.9077(5) 0.0178 1.0000 Uani . . .
C44 C 0.8479(7) 0.0073(7) 0.8468(7) 0.0229 1.0000 Uani . . .
C45 C 0.8916(7) -0.0675(8) 0.8283(6) 0.0253 1.0000 Uani . . .
C46 C 0.9250(9) -0.1279(9) 0.8121(8) 0.0368 1.0000 Uani . . .
C48 C 0.7102(8) -0.1120(8) 0.9291(6) 0.0292 1.0000 Uani . U .
C49 C 0.8522(6) 0.2134(7) 1.0475(7) 0.0219 1.0000 Uani . . .
C50 C 0.7848(6) 0.2788(7) 1.0210(6) 0.0192 1.0000 Uani . . .
O51 O 0.7200(4) 0.2488(5) 0.9752(4) 0.0188 1.0000 Uani . . .
O52 O 0.7964(5) 0.3567(6) 1.0440(6) 0.0355 1.0000 Uani . . .
C53 C 0.6006(6) 0.1425(8) 1.0254(6) 0.0201 1.0000 Uani . . .
C54 C 0.5498(6) 0.1450(7) 0.9410(6) 0.0202 1.0000 Uani . . .
O55 O 0.5873(4) 0.1468(5) 0.8917(4) 0.0233 1.0000 Uani . . .
O56 O 0.4774(4) 0.1482(5) 0.9237(4) 0.0202 1.0000 Uani . . .
C58 C 0.7679(5) 0.2484(7) 0.8331(6) 0.0164 1.0000 Uani . . .
Na60 Na 0.6206(3) 0.3302(3) 0.8811(3) 0.0269 1.0000 Uani . U .
O63 O 0.5770(6) 0.7766(6) 0.6981(5) 0.0367 1.0000 Uani . . .
O66 O 0.0552(5) 0.4035(7) 0.3769(6) 0.0415 1.0000 Uani . . .
O67 O 1.000000(10) 0.7074(9) 0.750000(10) 0.0524 1.0000 Uani DS T .
O3 O 0.8077(5) 0.3099(5) 0.8127(4) 0.0220 1.0000 Uani . . .
O4 O 0.6695(4) 0.4369(5) 0.8124(4) 0.0201 1.0000 Uani . . .
C1 C 0.9249(8) 0.6210(10) 0.9586(8) 0.0407 1.0000 Uani . . .
O10 O 0.9737(6) 0.7494(10) 0.4027(9) 0.0699 1.0000 Uani D . .
O12 O 0.8029(5) 0.1843(5) 0.8767(4) 0.0216 1.0000 Uani . . .
Na1 Na 0.6213(2) 0.1698(3) 0.6934(2) 0.0241 1.0000 Uani D U .
H61 H 0.8921 0.2732 0.7230 0.0270 1.0000 Uiso R . .
H62 H 0.8817 0.2801 0.6332 0.0268 1.0000 Uiso R . .
H81 H 0.9187 0.3956 0.7725 0.0260 1.0000 Uiso R . .
H82 H 0.9346 0.4396 0.6996 0.0261 1.0000 Uiso R . .
H91 H 0.9160 0.5518 0.7829 0.0250 1.0000 Uiso R . .
H92 H 0.8494 0.5558 0.7015 0.0250 1.0000 Uiso R . .
H111 H 0.8035 0.6452 0.7875 0.0289 1.0000 Uiso R . .
H112 H 0.7401 0.5981 0.8168 0.0291 1.0000 Uiso R . .
H141 H 0.5869 0.6112 0.7332 0.0228 1.0000 Uiso R . .
H142 H 0.5448 0.5197 0.6998 0.0230 1.0000 Uiso R . .
H201 H 0.6165 0.2895 0.5296 0.0221 1.0000 Uiso R . .
H202 H 0.5680 0.3740 0.4868 0.0222 1.0000 Uiso DR . .
H241 H 0.7202 0.4044 0.4836 0.0202 1.0000 Uiso DR . .
H242 H 0.7340 0.3157 0.5332 0.0200 1.0000 Uiso R . .
H251 H 0.8073 0.4853 0.5972 0.0219 1.0000 Uiso R . .
H252 H 0.8529 0.4066 0.5737 0.0221 1.0000 Uiso R . .
H261 H 0.8820 0.4387 0.8746 0.0351 1.0000 Uiso R . .
H262 H 0.8053 0.4722 0.8912 0.0350 1.0000 Uiso R . .
H351 H 0.5943 -0.1113 0.9728 0.0231 1.0000 Uiso R . .
H352 H 0.5566 -0.0165 0.9456 0.0231 1.0000 Uiso R . .
H361 H 0.6993 -0.0423 1.0658 0.0261 1.0000 Uiso DR . .
H362 H 0.6205 -0.0132 1.0802 0.0260 1.0000 Uiso R . .
H381 H 0.7246 0.0907 1.1540 0.0262 1.0000 Uiso R . .
H382 H 0.7350 0.1790 1.1103 0.0258 1.0000 Uiso R . .
H391 H 0.8549 0.1002 1.1483 0.0260 1.0000 Uiso R . .
H392 H 0.8129 0.0167 1.0978 0.0259 1.0000 Uiso R . .
H411 H 0.9384 0.0625 1.0691 0.0271 1.0000 Uiso R . .
H412 H 0.9166 0.1050 0.9853 0.0270 1.0000 Uiso R . .
H421 H 0.9181 -0.0521 0.9780 0.0270 1.0000 Uiso R . .
H422 H 0.8529 -0.0575 1.0186 0.0270 1.0000 Uiso R . .
H441 H 0.8829 0.0573 0.8655 0.0280 1.0000 Uiso R . .
H442 H 0.8062 0.0258 0.8001 0.0280 1.0000 Uiso R . .
H461 H 0.9421 -0.1827 0.7960 0.0440 1.0000 Uiso R . .
H481 H 0.7384 -0.1117 0.9851 0.0348 1.0000 Uiso R . .
H482 H 0.6846 -0.1695 0.9146 0.0351 1.0000 Uiso R . .
H531 H 0.6162 0.2032 1.0420 0.0240 1.0000 Uiso R . .
H532 H 0.5699 0.1178 1.0557 0.0239 1.0000 Uiso R . .
H11 H 0.9508 0.6683 0.9898 0.0501 1.0000 Uiso R . .
H661 H 0.0959 0.4163 0.4091 0.0630 1.0000 Uiso R . .
H182 H 0.6926 0.5368 0.5537 0.0231 1.0000 Uiso R . .
H181 H 0.6131 0.5036 0.4933 0.0229 1.0000 Uiso R . .
H172 H 0.5905 0.6033 0.5836 0.0230 1.0000 Uiso R . .
H171 H 0.5525 0.5091 0.5882 0.0231 1.0000 Uiso R . .
H122 H 0.6790 0.6624 0.6958 0.0351 1.0000 Uiso R . .
H121 H 0.7329 0.6033 0.6605 0.0349 1.0000 Uiso R . .
O680 O 0.500000(10) 0.3763(12) 0.750000(10) 0.0418 0.7300 Uani S TU 8
H492 H 0.8772 0.2215 1.1034 0.0261 1.0000 Uiso R . .
H491 H 0.8900 0.2275 1.0213 0.0261 1.0000 Uiso R . .
C2 C 0.7693(6) -0.1012(7) 0.8884(6) 0.0194 1.0000 Uani . U .
C3 C 0.5968(6) -0.0541(8) 0.8323(6) 0.0201 1.0000 Uani . . .
H31 H 0.5905 -0.1176 0.8207 0.0239 1.0000 Uiso R . .
H32 H 0.5464 -0.0290 0.8290 0.0240 1.0000 Uiso R . .
H21 H 0.8064 -0.1491 0.9031 0.0229 1.0000 Uiso R . .
H22 H 0.7428 -0.1026 0.8327 0.0229 1.0000 Uiso R . .
H631 H 0.5793 0.8318 0.6971 0.0561 1.0000 Uiso R . .
O700 O 0.500000(10) 0.119(4) 0.750000(10) 0.0645 0.2700 Uani DS TU 1
O701 O 0.500000(10) 0.1895(12) 0.750000(10) 0.0526 0.7300 Uani S TU 2
O65 O 0.4208(6) 0.2820(6) 0.1513(5) 0.0358 1.0000 Uani . . .
O681 O 0.500000(10) 0.302(3) 0.750000(10) 0.0303 0.2700 Uani S TU 7
H671 H 1.0171 0.6781 0.7899 0.0790 1.0000 Uiso DR . .
H652 H 0.4128 0.3443 0.1474 0.0436 1.0000 Uiso R . .
H651 H 0.4225 0.2624 0.2015 0.0436 1.0000 Uiso R . .
H632 H 0.5245 0.7573 0.6827 0.0444 1.0000 Uiso R . .
H101 H 0.9189 0.7447 0.3721 0.0843 1.0000 Uiso DR . .
H103 H 1.0012 0.8108 0.4143 0.0843 1.0000 Uiso DR . .
H664 H 0.0165 0.4400 0.3836 0.0500 1.0000 Uiso R . .
H6809 H 0.4668 0.3319 0.7665 0.0500 0.2700 Uiso R . 7
H7011 H 0.4685 0.1724 0.6988 0.0638 0.2700 Uiso R . 1
O1501 O 0.9627(7) 0.1055(8) 0.6659(8) 0.0658 1.0000 Uani D . .
H1505 H 0.9189 0.1074 0.6527 0.0604 1.0000 Uiso DR . .
H1502 H 0.9885 0.1054 0.7145 0.0604 0.5000 Uiso DR . .
H7012 H 0.5314 0.1740 0.8010 0.0629 0.7300 Uiso R . 2
H6801 H 0.5314 0.3637 0.7184 0.0499 0.7300 Uiso R . 8
H1503 H 1.0004 0.0607 0.6673 0.0786 0.5000 Uiso DR . .

loop_
_atom_site_aniso_label
_atom_site_aniso_U_11
_atom_site_aniso_U_22
_atom_site_aniso_U_33
_atom_site_aniso_U_23
_atom_site_aniso_U_13
_atom_site_aniso_U_12
Lu1 0.0159(2) 0.01399(19) 0.0123(2) -0.00069(13) 0.00645(16) -0.00189(14)
O2 0.018(4) 0.019(3) 0.021(3) 0.002(3) 0.006(3) 0.001(3)
C4 0.023(5) 0.027(5) 0.016(5) -0.003(4) 0.007(4) -0.004(4)
O5 0.023(4) 0.023(4) 0.050(5) -0.016(4) 0.012(4) 0.003(3)
C6 0.023(5) 0.017(5) 0.025(5) -0.002(4) 0.006(4) -0.001(4)
N7 0.014(4) 0.022(4) 0.015(4) 0.004(3) 0.002(3) -0.005(3)
C8 0.011(4) 0.027(5) 0.026(5) -0.002(4) 0.005(4) 0.000(4)
C9 0.028(6) 0.019(5) 0.018(5) -0.001(4) 0.010(4) -0.005(4)
N10 0.024(4) 0.018(4) 0.017(4) 0.006(3) 0.005(4) -0.004(3)
C11 0.027(5) 0.020(5) 0.023(5) -0.002(4) 0.006(4) -0.002(4)
C12 0.045(7) 0.020(5) 0.021(5) 0.001(4) 0.011(5) -0.013(5)
N13 0.017(4) 0.020(4) 0.011(4) 0.003(3) 0.004(3) 0.000(3)
C14 0.026(5) 0.018(5) 0.015(5) 0.003(4) 0.010(4) 0.002(4)
C15 0.025(5) 0.018(5) 0.012(4) 0.002(4) 0.006(4) -0.002(4)
O16 0.041(5) 0.026(4) 0.018(4) 0.002(3) 0.018(3) 0.010(3)
C17 0.024(5) 0.022(5) 0.012(4) -0.001(4) 0.005(4) -0.002(4)
C18 0.029(5) 0.020(5) 0.011(4) 0.003(4) 0.010(4) 0.000(4)
N19 0.025(3) 0.017(3) 0.016(3) 0.000(2) 0.014(3) -0.004(2)
C20 0.021(5) 0.018(5) 0.014(4) -0.005(4) 0.003(4) -0.005(4)
C21 0.026(5) 0.014(5) 0.018(5) 0.003(4) 0.005(4) -0.004(4)
O22 0.022(4) 0.024(4) 0.014(3) -0.001(3) 0.004(3) -0.004(3)
O23 0.020(4) 0.023(4) 0.016(3) 0.004(3) 0.005(3) 0.000(3)
C24 0.024(3) 0.017(3) 0.017(3) -0.001(2) 0.017(3) -0.004(2)
C25 0.026(3) 0.018(3) 0.018(3) -0.001(2) 0.015(3) -0.003(3)
C26 0.027(6) 0.046(7) 0.012(5) 0.003(5) 0.003(4) -0.007(5)
C27 0.021(5) 0.037(7) 0.026(6) 0.002(5) 0.001(5) -0.006(5)
O28 0.016(3) 0.029(4) 0.037(4) -0.018(3) 0.004(3) 0.001(3)
Lu29 0.0158(2) 0.01539(19) 0.0128(2) -0.00086(13) 0.00550(16) 0.00039(14)
O30 0.029(4) 0.010(3) 0.014(3) 0.000(2) 0.009(3) -0.007(3)
C31 0.021(4) 0.019(4) 0.016(4) 0.003(4) 0.006(4) 0.000(4)
O32 0.039(5) 0.024(4) 0.015(4) -0.002(3) 0.010(3) -0.013(3)
N34 0.020(4) 0.018(4) 0.010(4) 0.001(3) 0.006(3) -0.001(3)
C35 0.017(5) 0.023(5) 0.021(5) 0.006(4) 0.012(4) 0.000(4)
C36 0.025(5) 0.021(5) 0.022(5) 0.002(4) 0.012(4) 0.001(4)
N37 0.018(4) 0.025(4) 0.016(4) -0.003(3) 0.004(3) 0.004(3)
C38 0.027(5) 0.021(4) 0.010(4) -0.006(3) -0.003(3) 0.007(3)
C39 0.020(4) 0.027(5) 0.017(4) 0.004(4) 0.006(4) 0.001(4)
N40 0.021(4) 0.010(4) 0.015(4) -0.001(3) 0.003(3) 0.004(3)
C41 0.022(5) 0.026(6) 0.021(5) -0.006(4) 0.007(4) 0.003(4)
C42 0.017(5) 0.026(5) 0.021(5) 0.003(4) 0.003(4) 0.004(4)
N43 0.023(4) 0.017(4) 0.016(4) 0.001(3) 0.009(4) -0.002(3)
C44 0.030(6) 0.018(5) 0.026(6) 0.005(4) 0.017(5) 0.002(4)
C45 0.026(5) 0.030(6) 0.021(5) -0.002(4) 0.008(4) 0.002(5)
C46 0.046(8) 0.032(7) 0.035(7) -0.004(5) 0.017(6) 0.010(6)
C48 0.042(5) 0.035(5) 0.011(4) -0.003(3) 0.009(4) 0.002(4)
C49 0.017(5) 0.021(5) 0.025(5) -0.003(4) 0.002(4) -0.003(4)
C50 0.024(5) 0.015(5) 0.019(5) -0.002(4) 0.008(4) 0.001(4)
O51 0.021(4) 0.017(3) 0.020(3) -0.002(3) 0.009(3) 0.003(3)
O52 0.033(5) 0.022(4) 0.053(6) -0.013(4) 0.016(4) -0.001(3)
C53 0.016(5) 0.026(5) 0.019(5) -0.006(4) 0.006(4) 0.003(4)
C54 0.026(5) 0.020(5) 0.015(5) 0.003(4) 0.007(4) 0.003(4)
O55 0.018(3) 0.034(4) 0.018(4) 0.002(3) 0.005(3) 0.005(3)
O56 0.018(4) 0.024(4) 0.020(4) 0.005(3) 0.008(3) 0.001(3)
C58 0.024(4) 0.011(4) 0.015(4) 0.000(3) 0.007(4) -0.003(4)
Na60 0.026(2) 0.032(2) 0.029(2) 0.0085(18) 0.0168(19) 0.0062(17)
O63 0.054(6) 0.021(4) 0.042(5) 0.001(4) 0.026(5) 0.002(4)
O66 0.025(4) 0.053(6) 0.046(6) 0.013(5) 0.011(4) 0.007(4)
O67 0.064(10) 0.019(6) 0.081(11) 0.0000 0.033(9) 0.0000
O3 0.034(4) 0.015(3) 0.016(3) 0.005(3) 0.007(3) -0.001(3)
O4 0.027(4) 0.019(3) 0.017(3) 0.003(3) 0.010(3) 0.005(3)
C1 0.034(7) 0.063(9) 0.032(7) -0.017(6) 0.020(6) -0.024(6)
O10 0.026(5) 0.092(9) 0.083(8) 0.026(7) 0.005(6) 0.005(6)
O12 0.026(4) 0.019(4) 0.024(4) 0.003(3) 0.014(3) 0.007(3)
Na1 0.025(2) 0.027(2) 0.018(2) 0.0049(17) 0.0032(17) -0.0058(17)
O680 0.044(7) 0.036(7) 0.057(8) 0.0000 0.033(6) 0.0000
C2 0.025(5) 0.020(4) 0.013(4) -0.001(3) 0.006(4) 0.000(4)
C3 0.019(5) 0.033(6) 0.009(4) -0.002(4) 0.005(4) -0.006(4)
O700 0.08(3) 0.03(3) 0.06(3) 0.0000 0.00(3) 0.0000
O701 0.089(16) 0.024(9) 0.026(9) 0.0000 -0.008(9) 0.0000
O65 0.058(6) 0.022(4) 0.031(5) 0.000(3) 0.019(4) 0.000(4)
O681 0.033(9) 0.032(9) 0.033(9) 0.0000 0.020(8) 0.0000
O1501 0.035(6) 0.059(7) 0.090(10) -0.037(7) 0.002(6) 0.008(5)

loop_
_atom_type_symbol
_atom_type_scat_dispersion_real
_atom_type_scat_dispersion_imag
_atom_type_scat_Cromer_Mann_a1
_atom_type_scat_Cromer_Mann_b1
_atom_type_scat_Cromer_Mann_a2
_atom_type_scat_Cromer_Mann_b2
_atom_type_scat_Cromer_Mann_a3
_atom_type_scat_Cromer_Mann_b3
_atom_type_scat_Cromer_Mann_a4
_atom_type_scat_Cromer_Mann_b4
_atom_type_scat_Cromer_Mann_c
_atom_type_scat_source
C 0.0033 0.0016 2.3100 20.8439 1.0200 10.2075 1.5886 0.5687 0.8650 51.6512 0.2156 'International Tables Vol C 4.2.6.8 and 6.1.1.4'
H 0.0000 0.0000 0.4930 10.5109 0.3229 26.1257 0.1402 3.1424 0.0408 57.7998 0.0030 'International Tables Vol C 4.2.6.8 and 6.1.1.4'
N 0.0061 0.0033 12.2126 0.0057 3.1322 9.8933 2.0125 28.9975 1.1663 0.5826 -11.5290 'International Tables Vol C 4.2.6.8 and 6.1.1.4'
O 0.0106 0.0060 3.0485 13.2771 2.2868 5.7011 1.5463 0.3239 0.8670 32.9089 0.2508 'International Tables Vol C 4.2.6.8 and 6.1.1.4'
Lu -0.4720 5.8584 28.9476 1.9018 15.2208 9.9852 15.1000 0.2610 3.7160 84.3298 7.9763 'International Tables Vol C 4.2.6.8 and 6.1.1.4'
Na 0.0362 0.0249 4.7626 3.2850 3.1736 8.8422 1.2674 0.3136 1.1128 129.4240 0.6760 'International Tables Vol C 4.2.6.8 and 6.1.1.4'
S 0.1246 0.1234 6.9053 1.4679 5.2034 22.2151 1.4379 0.2536 1.5863 56.1720 0.8669 'International Tables Vol C 4.2.6.8 and 6.1.1.4'

loop_
_geom_angle_atom_site_label_1
_geom_angle_site_symmetry_1
_geom_angle_atom_site_label_2
_geom_angle_atom_site_label_3
_geom_angle_site_symmetry_3
_geom_angle
_geom_angle_publ_flag
O2 . Lu1 N7 . 69.2(3) yes
O2 . Lu1 N10 . 135.9(3) yes
N7 . Lu1 N10 . 70.2(3) yes
O2 . Lu1 N13 . 140.4(3) yes
N7 . Lu1 N13 . 106.3(3) yes
N10 . Lu1 N13 . 68.5(3) yes
O2 . Lu1 N19 . 73.4(3) yes
N7 . Lu1 N19 . 70.4(3) yes
N10 . Lu1 N19 . 108.1(3) yes
N13 . Lu1 N19 . 68.5(3) yes
O2 . Lu1 O22 . 77.3(3) yes
N7 . Lu1 O22 . 133.0(3) yes
N10 . Lu1 O22 . 145.9(3) yes
N13 . Lu1 O22 . 79.6(3) yes
N19 . Lu1 O22 . 69.0(3) yes
O2 . Lu1 O28 . 71.1(2) yes
N7 . Lu1 O28 . 119.7(2) yes
N10 . Lu1 O28 . 116.9(2) yes
N13 . Lu1 O28 . 132.9(2) yes
N19 . Lu1 O28 . 134.7(2) yes
O2 . Lu1 O3 . 77.0(3) yes
N7 . Lu1 O3 . 74.8(3) yes
N10 . Lu1 O3 . 76.4(3) yes
N13 . Lu1 O3 . 141.6(3) yes
N19 . Lu1 O3 . 140.4(3) yes
O2 . Lu1 O4 . 139.6(2) yes
N7 . Lu1 O4 . 141.7(3) yes
N10 . Lu1 O4 . 72.9(3) yes
N13 . Lu1 O4 . 68.0(2) yes
N19 . Lu1 O4 . 132.2(3) yes
O22 . Lu1 O28 . 76.5(2) yes
O22 . Lu1 O3 . 128.6(3) yes
O28 . Lu1 O3 . 53.2(2) yes
O22 . Lu1 O4 . 84.5(3) yes
O28 . Lu1 O4 . 69.7(2) yes
O3 . Lu1 O4 . 87.3(3) yes
Lu1 . O2 C4 . 120.8(7) yes
Lu1 . O2 Na1 . 96.2(3) yes
C4 . O2 Na1 . 134.1(7) yes
O2 . C4 O5 . 125.5(10) yes
O2 . C4 C6 . 118.2(9) yes
O5 . C4 C6 . 116.3(9) yes
C4 . C6 N7 . 113.8(9) yes
C4 . C6 H61 . 108.0 no
N7 . C6 H61 . 108.0 no
C4 . C6 H62 . 108.7 no
N7 . C6 H62 . 109.1 no
H61 . C6 H62 . 109.3 no
C6 . N7 Lu1 . 108.1(6) yes
C6 . N7 C8 . 106.9(8) yes
Lu1 . N7 C8 . 111.9(6) yes
C6 . N7 C25 . 110.1(8) yes
Lu1 . N7 C25 . 111.0(6) yes
C8 . N7 C25 . 108.7(8) yes
N7 . C8 C9 . 111.8(8) yes
N7 . C8 H81 . 109.0 no
C9 . C8 H81 . 109.5 no
N7 . C8 H82 . 107.6 no
C9 . C8 H82 . 108.6 no
H81 . C8 H82 . 110.2 no
C8 . C9 N10 . 111.0(8) yes
C8 . C9 H91 . 109.1 no
N10 . C9 H91 . 108.9 no
C8 . C9 H92 . 109.0 no
N10 . C9 H92 . 108.1 no
H91 . C9 H92 . 110.7 no
C9 . N10 Lu1 . 109.2(6) yes
C9 . N10 C11 . 108.7(8) yes
Lu1 . N10 C11 . 110.5(6) yes
C9 . N10 C26 . 110.1(8) yes
Lu1 . N10 C26 . 108.9(6) yes
C11 . N10 C26 . 109.4(9) yes
N10 . C11 C12 . 110.3(9) yes
N10 . C11 H111 . 108.9 no
C12 . C11 H111 . 109.4 no
N10 . C11 H112 . 109.1 no
C12 . C11 H112 . 108.8 no
H111 . C11 H112 . 110.2 no
C11 . C12 N13 . 112.7(9) yes
C11 . C12 H122 . 108.3 no
N13 . C12 H122 . 107.7 no
C11 . C12 H121 . 109.1 no
N13 . C12 H121 . 108.5 no
H122 . C12 H121 . 110.6 no
Lu1 . N13 C12 . 111.2(7) yes
Lu1 . N13 C14 . 106.9(6) yes
C12 . N13 C14 . 110.5(9) yes
Lu1 . N13 C17 . 112.3(6) yes
C12 . N13 C17 . 107.5(8) yes
C14 . N13 C17 . 108.4(8) yes
N13 . C14 C15 . 112.0(8) yes
N13 . C14 H141 . 109.3 no
C15 . C14 H141 . 108.8 no
N13 . C14 H142 . 109.2 no
C15 . C14 H142 . 108.9 no
H141 . C14 H142 . 108.6 no
C14 . C15 O16 . 118.5(9) yes
C14 . C15 O4 . 116.2(9) yes
O16 . C15 O4 . 125.1(9) yes
N13 . C17 C18 . 110.9(8) yes
N13 . C17 H172 . 109.0 no
C18 . C17 H172 . 109.6 no
N13 . C17 H171 . 108.8 no
C18 . C17 H171 . 109.6 no
H172 . C17 H171 . 108.9 no
C17 . C18 N19 . 111.8(8) yes
C17 . C18 H182 . 108.6 no
N19 . C18 H182 . 109.5 no
C17 . C18 H181 . 108.8 no
N19 . C18 H181 . 109.5 no
H182 . C18 H181 . 108.7 no
Lu1 . N19 C18 . 113.0(6) yes
Lu1 . N19 C20 . 105.6(6) yes
C18 . N19 C20 . 108.7(8) yes
Lu1 . N19 C24 . 111.9(6) yes
C18 . N19 C24 . 108.7(7) yes
C20 . N19 C24 . 108.8(8) yes
N19 . C20 C21 . 111.5(8) yes
N19 . C20 H201 . 109.5 no
C21 . C20 H201 . 108.4 no
N19 . C20 H202 . 108.8 no
C21 . C20 H202 . 108.1 no
H201 . C20 H202 . 110.4 no
C20 . C21 O22 . 114.6(9) yes
C20 . C21 O23 . 121.0(9) yes
O22 . C21 O23 . 124.4(10) yes
C21 . O22 Lu1 . 126.0(6) yes
C21 . O22 Na1 . 106.9(6) yes
Lu1 . O22 Na1 . 92.0(3) yes
Na60 4_656 O23 C21 . 132.7(7) yes
N19 . C24 C25 . 105.2(7) yes
N19 . C24 H241 . 111.5 no
C25 . C24 H241 . 112.0 no
N19 . C24 H242 . 109.8 no
C25 . C24 H242 . 109.4 no
H241 . C24 H242 . 108.9 no
N7 . C25 C24 . 112.4(8) yes
N7 . C25 H251 . 108.8 no
C24 . C25 H251 . 110.5 no
N7 . C25 H252 . 108.3 no
C24 . C25 H252 . 109.9 no
H251 . C25 H252 . 106.8 no
N10 . C26 C27 . 114.7(10) yes
N10 . C26 H261 . 109.2 no
C27 . C26 H261 . 108.1 no
N10 . C26 H262 . 108.5 no
C27 . C26 H262 . 107.4 no
H261 . C26 H262 . 108.8 no
C26 . C27 C1 . 177.1(13) yes
Lu1 . O28 Lu29 . 166.1(3) yes
Lu1 . O28 C58 . 86.0(6) yes
Lu29 . O28 C58 . 80.0(6) yes
Lu1 . O28 Na60 . 101.1(3) yes
Lu29 . O28 Na60 . 86.3(3) yes
C58 . O28 Na60 . 119.8(7) yes
Lu1 . O28 Na1 . 89.2(3) yes
Lu29 . O28 Na1 . 97.7(3) yes
C58 . O28 Na1 . 121.2(7) yes
Na60 . O28 Na1 . 118.6(3) yes
O28 . Lu29 O30 . 68.7(2) yes
O28 . Lu29 N34 . 134.4(2) yes
O30 . Lu29 N34 . 69.8(2) yes
O28 . Lu29 N37 . 134.6(3) yes
O30 . Lu29 N37 . 133.3(3) yes
N34 . Lu29 N37 . 68.8(3) yes
O28 . Lu29 N40 . 116.8(2) yes
O30 . Lu29 N40 . 143.5(3) yes
N34 . Lu29 N40 . 107.6(3) yes
N37 . Lu29 N40 . 70.9(3) yes
O28 . Lu29 N43 . 115.7(2) yes
O30 . Lu29 N43 . 74.7(3) yes
N34 . Lu29 N43 . 69.3(3) yes
N37 . Lu29 N43 . 109.1(3) yes
N40 . Lu29 N43 . 70.8(3) yes
O28 . Lu29 O51 . 69.3(2) yes
O30 . Lu29 O51 . 136.1(2) yes
N34 . Lu29 O51 . 140.2(3) yes
N37 . Lu29 O51 . 73.3(3) yes
N40 . Lu29 O51 . 69.8(3) yes
O28 . Lu29 O55 . 78.5(2) yes
O30 . Lu29 O55 . 82.3(3) yes
N34 . Lu29 O55 . 78.2(3) yes
N37 . Lu29 O55 . 69.0(3) yes
N40 . Lu29 O55 . 133.8(3) yes
O28 . Lu29 O12 . 50.4(2) yes
O30 . Lu29 O12 . 85.6(3) yes
N34 . Lu29 O12 . 141.8(3) yes
N37 . Lu29 O12 . 141.1(3) yes
N40 . Lu29 O12 . 75.3(3) yes
N43 . Lu29 O51 . 136.9(3) yes
N43 . Lu29 O55 . 145.0(3) yes
O51 . Lu29 O55 . 77.4(3) yes
N43 . Lu29 O12 . 76.4(3) yes
O51 . Lu29 O12 . 77.4(3) yes
O55 . Lu29 O12 . 128.2(3) yes
Lu29 . O30 C31 . 124.2(6) yes
Lu29 . O30 Na1 . 116.0(3) yes
C31 . O30 Na1 . 107.8(6) yes
O30 . C31 O32 . 124.1(9) yes
O30 . C31 C3 . 117.2(9) yes
O32 . C31 C3 . 118.7(9) yes
Lu29 . N34 C35 . 112.4(6) yes
Lu29 . N34 C48 . 110.6(7) yes
C35 . N34 C48 . 110.1(8) yes
Lu29 . N34 C3 . 105.9(6) yes
C35 . N34 C3 . 109.0(8) yes
C48 . N34 C3 . 108.6(8) yes
N34 . C35 C36 . 110.7(8) yes
N34 . C35 H351 . 108.5 no
C36 . C35 H351 . 110.2 no
N34 . C35 H352 . 109.0 no
C36 . C35 H352 . 109.5 no
H351 . C35 H352 . 109.0 no
C35 . C36 N37 . 110.8(8) yes
C35 . C36 H361 . 108.0 no
N37 . C36 H361 . 108.7 no
C35 . C36 H362 . 109.7 no
N37 . C36 H362 . 110.0 no
H361 . C36 H362 . 109.6 no
Lu29 . N37 C36 . 111.9(6) yes
Lu29 . N37 C38 . 110.8(6) yes
C36 . N37 C38 . 108.4(8) yes
Lu29 . N37 C53 . 105.8(6) yes
C36 . N37 C53 . 109.2(8) yes
C38 . N37 C53 . 110.7(8) yes
N37 . C38 C39 . 108.6(8) yes
N37 . C38 H381 . 111.1 no
C39 . C38 H381 . 111.7 no
N37 . C38 H382 . 108.3 no
C39 . C38 H382 . 108.4 no
H381 . C38 H382 . 108.7 no
C38 . C39 N40 . 112.8(8) yes
C38 . C39 H391 . 108.0 no
N40 . C39 H391 . 108.0 no
C38 . C39 H392 . 109.2 no
N40 . C39 H392 . 108.7 no
H391 . C39 H392 . 110.2 no
C39 . N40 Lu29 . 110.5(6) yes
C39 . N40 C41 . 110.1(8) yes
Lu29 . N40 C41 . 110.3(6) yes
C39 . N40 C49 . 109.5(8) yes
Lu29 . N40 C49 . 106.9(6) yes
C41 . N40 C49 . 109.5(8) yes
N40 . C41 C42 . 112.8(9) yes
N40 . C41 H411 . 108.8 no
C42 . C41 H411 . 109.4 no
N40 . C41 H412 . 107.9 no
C42 . C41 H412 . 109.3 no
H411 . C41 H412 . 108.6 no
C41 . C42 N43 . 111.7(8) yes
C41 . C42 H421 . 109.5 no
N43 . C42 H421 . 108.7 no
C41 . C42 H422 . 109.3 no
N43 . C42 H422 . 108.4 no
H421 . C42 H422 . 109.2 no
C42 . N43 Lu29 . 108.1(6) yes
C42 . N43 C44 . 109.5(8) yes
Lu29 . N43 C44 . 109.6(6) yes
C42 . N43 C2 . 110.0(8) yes
Lu29 . N43 C2 . 109.7(6) yes
C44 . N43 C2 . 109.8(8) yes
N43 . C44 C45 . 112.9(9) yes
N43 . C44 H441 . 108.2 no
C45 . C44 H441 . 109.4 no
N43 . C44 H442 . 108.0 no
C45 . C44 H442 . 109.6 no
H441 . C44 H442 . 108.7 no
C44 . C45 C46 . 178.4(13) yes
C45 . C46 H461 . 168.4 no
N34 . C48 H481 . 108.1 no
N34 . C48 H482 . 109.0 no
H481 . C48 H482 . 109.2 no
N34 . C48 C2 . 114.7(9) yes
H481 . C48 C2 . 107.4 no
H482 . C48 C2 . 108.3 no
N40 . C49 C50 . 115.6(8) yes
N40 . C49 H492 . 107.9 no
C50 . C49 H492 . 107.8 no
N40 . C49 H491 . 107.9 no
C50 . C49 H491 . 108.8 no
H492 . C49 H491 . 108.7 no
C49 . C50 O51 . 117.0(9) yes
C49 . C50 O52 . 118.1(10) yes
O51 . C50 O52 . 124.9(10) yes
C50 . O51 Lu29 . 121.4(6) yes
C50 . O51 Na60 . 127.6(6) yes
Lu29 . O51 Na60 . 101.5(3) yes
N37 . C53 C54 . 111.6(8) yes
N37 . C53 H531 . 109.5 no
C54 . C53 H531 . 108.3 no
N37 . C53 H532 . 109.1 no
C54 . C53 H532 . 108.3 no
H531 . C53 H532 . 109.9 no
C53 . C54 O55 . 115.2(9) yes
C53 . C54 O56 . 120.2(9) yes
O55 . C54 O56 . 124.6(10) yes
C54 . O55 Lu29 . 126.1(7) yes
Na1 4_656 O56 C54 . 132.2(7) yes
O28 . C58 O3 . 118.5(10) yes
O28 . C58 O12 . 121.2(9) yes
O3 . C58 O12 . 120.3(8) yes
O23 4_656 Na60 O51 . 103.2(3) yes
O23 4_656 Na60 O28 . 154.3(3) yes
O51 . Na60 O28 . 75.0(3) yes
O23 4_656 Na60 O4 . 130.0(3) yes
O51 . Na60 O4 . 113.8(3) yes
O28 . Na60 O4 . 71.0(3) yes
O23 4_656 Na60 O681 . 83.9(2) yes
O51 . Na60 O681 . 140.1(10) yes
O28 . Na60 O681 . 82.1(5) yes
O4 . Na60 O681 . 88.1(7) yes
H631 . O63 H632 . 110.6 no
H661 . O66 H664 . 108.5 no
H671 4_756 O67 H671 . 115.5 no
C58 . O3 Lu1 . 101.4(6) yes
Na60 . O4 C15 . 105.2(6) yes
Na60 . O4 Lu1 . 115.4(3) yes
C15 . O4 Lu1 . 126.2(6) yes
C27 . C1 H11 . 178.1 no
H101 . O10 H103 . 121.1 no
C58 . O12 Lu29 . 107.1(6) yes
O56 4_656 Na1 O30 . 125.2(3) yes
O56 4_656 Na1 O2 . 105.3(3) yes
O30 . Na1 O2 . 113.3(3) yes
O56 4_656 Na1 O28 . 155.2(3) yes
O30 . Na1 O28 . 75.1(3) yes
O2 . Na1 O28 . 74.2(3) yes
O56 4_656 Na1 O22 . 83.1(3) yes
O30 . Na1 O22 . 146.3(3) yes
O2 . Na1 O22 . 69.1(3) yes
O28 . Na1 O22 . 73.5(3) yes
O56 4_656 Na1 O700 . 80.8(2) yes
O30 . Na1 O700 . 70.1(7) yes
O2 . Na1 O700 . 167.1(10) yes
O28 . Na1 O700 . 95.5(6) yes
O22 . Na1 O700 . 101.0(10) yes
H6801 4_656 O680 Na60 4_656 90.9 no
H6801 4_656 O680 Na60 . 83.3 no
Na60 4_656 O680 Na60 . 151.0(7) yes
H6801 4_656 O680 H6801 . 157.0 no
Na60 4_656 O680 H6801 . 83.3 no
Na60 . O680 H6801 . 90.9 no
C48 . C2 N43 . 111.8(9) yes
C48 . C2 H21 . 109.2 no
N43 . C2 H21 . 108.9 no
C48 . C2 H22 . 108.9 no
N43 . C2 H22 . 108.1 no
H21 . C2 H22 . 110.0 no
C31 . C3 N34 . 113.9(8) yes
C31 . C3 H31 . 108.6 no
N34 . C3 H31 . 109.1 no
C31 . C3 H32 . 107.8 no
N34 . C3 H32 . 108.5 no
H31 . C3 H32 . 108.9 no
H7011 4_656 O700 H7011 . 98.2 no
H7011 4_656 O700 Na1 . 82.9 no
H7011 . O700 Na1 . 76.7 no
H7012 4_656 O701 Na1 . 84.5 no
H7012 4_656 O701 Na1 4_656 92.5 no
Na1 . O701 Na1 4_656 167.6(8) yes
H7012 4_656 O701 H7012 . 151.9 no
Na1 . O701 H7012 . 92.5 no
Na1 4_656 O701 H7012 . 84.5 no
H652 . O65 H651 . 109.5 no
H6809 4_656 O681 Na60 . 77.2 no
H6809 4_656 O681 Na60 4_656 93.8 no
Na60 . O681 Na60 4_656 162.3(19) yes
H6809 4_656 O681 H6809 . 119.2 no
Na60 . O681 H6809 . 93.8 no
Na60 4_656 O681 H6809 . 77.2 no
H1505 . O1501 H1502 . 119.9 no
H1505 . O1501 H1503 . 135.1 no
H1502 . O1501 H1503 . 79.9 no

loop_
_geom_bond_atom_site_label_1
_geom_bond_atom_site_label_2
_geom_bond_site_symmetry_2
_geom_bond_distance
_geom_bond_publ_flag
Lu1 O2 . 2.342(7) yes
Lu1 N7 . 2.496(9) yes
Lu1 N10 . 2.654(9) yes
Lu1 N13 . 2.567(8) yes
Lu1 N19 . 2.595(8) yes
Lu1 O22 . 2.242(7) yes
Lu1 O28 . 2.615(10) yes
Lu1 O3 . 2.273(7) yes
Lu1 O4 . 2.272(7) yes
O2 C4 . 1.264(13) yes
O2 Na1 . 2.393(8) yes
C4 O5 . 1.266(14) yes
C4 C6 . 1.529(14) yes
C6 N7 . 1.477(13) yes
C6 H61 . 0.974 no
C6 H62 . 0.977 no
N7 C8 . 1.493(13) yes
N7 C25 . 1.495(13) yes
C8 C9 . 1.531(15) yes
C8 H81 . 0.965 no
C8 H82 . 0.973 no
C9 N10 . 1.499(13) yes
C9 H91 . 0.973 no
C9 H92 . 0.952 no
N10 C11 . 1.469(14) yes
N10 C26 . 1.500(13) yes
C11 C12 . 1.526(16) yes
C11 H111 . 0.963 no
C11 H112 . 0.959 no
C12 N13 . 1.452(13) yes
C12 H122 . 0.983 no
C12 H121 . 0.958 no
N13 C14 . 1.474(13) yes
N13 C17 . 1.503(12) yes
C14 C15 . 1.520(13) yes
C14 H141 . 0.985 no
C14 H142 . 0.973 no
C15 O16 . 1.248(12) yes
C15 O4 . 1.261(12) yes
C17 C18 . 1.510(14) yes
C17 H172 . 0.969 no
C17 H171 . 0.975 no
C18 N19 . 1.479(13) yes
C18 H182 . 0.971 no
C18 H181 . 0.977 no
N19 C20 . 1.483(12) yes
N19 C24 . 1.498(12) yes
C20 C21 . 1.527(14) yes
C20 H201 . 0.968 no
C20 H202 . 0.971 no
C21 O22 . 1.285(12) yes
C21 O23 . 1.231(13) yes
O22 Na1 . 2.642(9) yes
O23 Na60 4_656 2.324(9) yes
C24 C25 . 1.591(14) yes
C24 H241 . 0.962 no
C24 H242 . 0.982 no
C25 H251 . 0.994 no
C25 H252 . 0.966 no
C26 C27 . 1.514(16) yes
C26 H261 . 0.980 no
C26 H262 . 0.975 no
C27 C1 . 1.141(18) yes
O28 Lu29 . 2.829(10) yes
O28 C58 . 1.276(11) yes
O28 Na60 . 2.465(9) yes
O28 Na1 . 2.400(9) yes
Lu29 O30 . 2.270(7) yes
Lu29 N34 . 2.553(8) yes
Lu29 N37 . 2.582(9) yes
Lu29 N40 . 2.503(8) yes
Lu29 N43 . 2.644(9) yes
Lu29 O51 . 2.306(7) yes
Lu29 O55 . 2.229(7) yes
Lu29 O12 . 2.250(8) yes
O30 C31 . 1.277(12) yes
O30 Na1 . 2.382(8) yes
C31 O32 . 1.244(13) yes
C31 C3 . 1.508(14) yes
N34 C35 . 1.474(12) yes
N34 C48 . 1.464(15) yes
N34 C3 . 1.488(12) yes
C35 C36 . 1.520(15) yes
C35 H351 . 0.975 no
C35 H352 . 0.970 no
C36 N37 . 1.492(14) yes
C36 H361 . 0.972 no
C36 H362 . 0.972 no
N37 C38 . 1.479(13) yes
N37 C53 . 1.479(13) yes
C38 C39 . 1.558(15) yes
C38 H381 . 0.975 no
C38 H382 . 0.976 no
C39 N40 . 1.486(13) yes
C39 H391 . 0.977 no
C39 H392 . 0.965 no
N40 C41 . 1.485(13) yes
N40 C49 . 1.470(12) yes
C41 C42 . 1.515(15) yes
C41 H411 . 0.969 no
C41 H412 . 0.981 no
C42 N43 . 1.488(13) yes
C42 H421 . 0.969 no
C42 H422 . 0.969 no
N43 C44 . 1.504(13) yes
N43 C2 . 1.470(13) yes
C44 C45 . 1.470(15) yes
C44 H441 . 0.968 no
C44 H442 . 0.978 no
C45 C46 . 1.178(17) yes
C46 H461 . 0.955 no
C48 H481 . 0.985 no
C48 H482 . 0.972 no
C48 C2 . 1.491(16) yes
C49 C50 . 1.516(14) yes
C49 H492 . 0.980 no
C49 H491 . 0.973 no
C50 O51 . 1.282(13) yes
C50 O52 . 1.233(13) yes
O51 Na60 . 2.381(8) yes
C53 C54 . 1.518(14) yes
C53 H531 . 0.969 no
C53 H532 . 0.973 no
C54 O55 . 1.287(13) yes
C54 O56 . 1.245(13) yes
O56 Na1 4_656 2.324(8) yes
C58 O3 . 1.294(12) yes
C58 O12 . 1.276(12) yes
Na60 O4 . 2.368(8) yes
Na60 O681 . 2.700(8) yes
O63 H631 . 0.827 no
O63 H632 . 0.944 no
O66 H661 . 0.802 no
O66 H664 . 0.925 no
O67 H671 4_756 0.820 no
O67 H671 . 0.820 no
C1 H11 . 0.935 no
O10 H101 . 0.970 no
O10 H103 . 1.034 no
Na1 O700 . 2.809(15) yes
O680 H6801 4_656 0.949 no
O680 H6801 . 0.949 no
C2 H21 . 0.959 no
C2 H22 . 0.975 no
C3 H31 . 0.972 no
C3 H32 . 0.968 no
O700 H7011 4_656 1.222 no
O700 H7011 . 1.222 no
O701 H7012 4_656 0.950 no
O701 H7012 . 0.950 no
O65 H652 . 0.943 no
O65 H651 . 0.952 no
O681 H6809 4_656 0.871 no
O681 H6809 . 0.871 no
O1501 H1505 . 0.751 no
O1501 H1502 . 0.858 no
O1501 H1503 . 0.950 no

loop_
_geom_hbond_atom_site_label_D
_geom_hbond_atom_site_label_H
_geom_hbond_atom_site_label_A
_geom_hbond_site_symmetry_A
_geom_hbond_angle_DHA
_geom_hbond_distance_DH
_geom_hbond_distance_HA
_geom_hbond_distance_DA
_geom_hbond_publ_flag
C11 H112 C15 . 122.6 0.959 2.436 3.061(16) yes
C14 H141 O63 . 157.3 0.985 2.550 3.480(16) yes
C14 H142 O16 4_656 149.0(3) 0.973 2.578 3.449(16) yes
C14 H142 O680 . 121.0(2) 0.973 2.563 3.176(16) yes
C24 H242 C4 . 123.0 0.982 2.574 3.215(16) yes
C25 H251 O52 3_564 153.9(3) 0.994 2.540 3.460(16) yes
C26 H262 O4 . 124.4 0.975 2.470 3.126(16) yes
C35 H352 C54 . 122.4 0.970 2.421 3.053(16) yes
C36 H361 O5 3_555 166.3(3) 0.972 2.437 3.389(16) yes
C36 H362 O32 3_555 147.5(3) 0.972 2.519 3.379(16) yes
C38 H382 C50 . 123.7 0.976 2.573 3.219(16) yes
C39 H392 O5 3_555 157.1(3) 0.965 2.480 3.390(16) yes
C44 H442 O30 . 125.6 0.978 2.519 3.189(16) yes
C46 H461 O67 1_545 167.6(4) 0.955 2.250 3.189(16) yes
C48 H482 O65 2_656 159.2(3) 0.972 2.537 3.463(16) yes
C1 H11 O10 4_756 161.4(6) 0.935 2.335 3.235(16) yes
O66 H661 O52 4_656 136.2(4) 0.802 2.060 2.697(16) yes
C18 H182 O52 3_564 168.2(3) 0.971 2.511 3.468(16) yes
C18 H181 O16 3_564 144.7(3) 0.977 2.449 3.295(16) yes
C17 H171 C21 . 120.8 0.975 2.457 3.073(16) yes
C12 H122 O63 . 161.7 0.983 2.524 3.471(16) yes
C3 H31 O65 2_656 156.4(3) 0.972 2.536 3.449(16) yes
C3 H32 O32 4_656 152.5(3) 0.968 2.524 3.412(16) yes
C2 H22 C31 . 121.2 0.975 2.501 3.120(16) yes
O63 H631 O32 1_565 172.0(4) 0.827 1.979 2.800(16) yes
O67 H671 O66 3_665 173.3(4) 0.820 1.944 2.761(16) yes
O65 H652 C15 2_666 153.2(3) 0.943 2.583 3.451(16) yes
O65 H652 O16 2_666 178.9(4) 0.943 1.827 2.770(16) yes
O65 H651 O63 2_666 178.5(5) 0.952 1.919 2.871(16) yes
O63 H632 O65 3_565 179.3(4) 0.944 1.870 2.814(16) yes
O10 H101 C58 3_564 160.9(4) 0.970 2.590 3.521(16) yes
O10 H101 O3 3_564 161.3(4) 0.970 2.117 3.051(16) yes
O10 H101 O12 3_564 134.2(4) 0.970 2.374 3.129(16) yes
O10 H103 O1501 2_766 127.0(5) 1.034 2.178 2.920(16) yes
O66 H664 C27 3_464 141.9(4) 0.925 2.535 3.312(16) yes
O680 H6809 O22 4_656 131(3) 1.003 1.876 2.650(16) yes
O681 H6809 O22 4_656 147.9(12) 0.871 1.876 2.655(16) yes
O701 H7011 C54 4_656 151.7(8) 0.958 2.497 3.371(16) yes
O701 H7011 O55 4_656 178(5) 0.958 1.680 2.637(16) yes
O1501 H1505 O5 . 164.1 0.751 2.050 2.780(16) yes
O1501 H1502 O1501 4_756 172.8(7) 0.858 2.074 2.927(16) yes
O701 H7012 C54 . 152.0(3) 0.950 2.503 3.371(16) yes
O701 H7012 O55 . 179.9(7) 0.950 1.687 2.637(16) yes
O680 H6801 C21 . 151.5(3) 0.949 2.491 3.355(16) yes
O680 H6801 O22 . 179.6(6) 0.949 1.701 2.650(16) yes

loop_
_oxford_twin_element_scale_factors
0.700(2)
0.300(2)
